data_4060995
loop_
_publ_author_name
'Scarel, Alessandro'
'Milani, Barbara'
'Zangrando, Ennio'
'Stener, Mauro'
'Furlan, Sara'
'Fronzoni, Giovanna'
'Mestroni, Giovanni'
'Gladiali, Serafino'
'Carfagna, Carla'
'Mosca, Luca'

_publ_section_title
;
 Palladium Complexes with 3-Alkyl-Substituted-1,10-Phenanthrolines:
 Effect of the Remote Alkyl Substituent on the CO/Olefin Copolymerization
 Reactions
;
_journal_coden_ASTM ORGND7
_journal_issue 23
_journal_name_full Organometallics
_journal_page_first 5593
_journal_page_last 5605
_journal_paper_doi 10.1021/om0493412
_journal_volume 23
_journal_year 2004
_chemical_formula_moiety '[2(C16 H16 N2) Pd 2+] 2(P F6 1-) (C3 H6 O)'
_chemical_formula_sum 'C35 H38 F12 N4 O P2 Pd'
_chemical_formula_weight 927.03
_space_group_IT_number 13
_symmetry_cell_setting monoclinic
_symmetry_space_group_name_Hall '-P 2yc'
_symmetry_space_group_name_H-M 'P 1 2/c 1'
_cell_angle_alpha 90.00
_cell_angle_beta 95.83(1)
_cell_angle_gamma 90.00
_cell_formula_units_Z 2
_cell_length_a 8.168(2)
_cell_length_b 15.140(2)
_cell_length_c 15.606(2)
_cell_measurement_temperature 293(2)
_cell_volume 1919.9(6)
_diffrn_ambient_temperature 293(2)
_exptl_crystal_density_diffrn 1.604
_cod_original_sg_symbol_H-M 'P 2/c'
_cod_database_code 4060995

loop_
_symmetry_equiv_pos_as_xyz
'x, y, z'
'x, -y, z+1/2'
'-x, -y, -z'
'-x, y, -z-1/2'

loop_
_atom_site_label
_atom_site_type_symbol
_atom_site_fract_x
_atom_site_fract_y
_atom_site_fract_z
_atom_site_U_iso_or_equiv
_atom_site_adp_type
_atom_site_occupancy
_atom_site_symmetry_multiplicity
_atom_site_calc_flag
_atom_site_refinement_flags
_atom_site_disorder_assembly
_atom_site_disorder_group
Pd Pd 0.5000 0.57474(5) 0.7500 0.0551(3) Uani 1 2 d S . .
P1 P 0.5000 0.8586(2) 0.2500 0.0843(8) Uani 1 2 d SD . .
F1 F 0.6193(9) 0.9260(4) 0.2206(7) 0.227(5) Uani 1 1 d D . .
F2 F 0.6167(7) 0.7825(4) 0.2221(4) 0.144(2) Uani 1 1 d D . .
F3 F 0.4007(9) 0.8522(6) 0.1601(4) 0.187(3) Uani 1 1 d D . .
P2 P 0.0000 0.64644(19) 0.7500 0.0692(7) Uani 1 2 d SD . .
F4 F 0.1646(14) 0.6219(13) 0.8035(10) 0.131(9) Uani 0.50 1 d PD . .
F5 F -0.056(2) 0.6757(14) 0.8395(10) 0.166(8) Uani 0.50 1 d PD . .
F6 F -0.0825(15) 0.5555(7) 0.7647(11) 0.131(4) Uani 0.50 1 d PD . .
F4A F 0.1609(18) 0.6749(18) 0.7988(16) 0.202(14) Uani 0.50 1 d PD . .
F5A F -0.0857(15) 0.7354(7) 0.7667(11) 0.130(4) Uani 0.50 1 d PD . .
F6A F -0.0681(17) 0.6085(15) 0.8316(11) 0.136(6) Uani 0.50 1 d PD . .
N1 N 0.6030(6) 0.4904(3) 0.8418(3) 0.0565(12) Uani 1 1 d . A .
N2 N 0.5403(6) 0.6611(3) 0.8486(3) 0.0573(12) Uani 1 1 d . . .
C10 C 0.4883(7) 0.7436(4) 0.8538(4) 0.0630(16) Uani 1 1 d . A .
H10 H 0.4305 0.7683 0.8052 0.076 Uiso 1 1 calc R . .
C9 C 0.5146(9) 0.7956(4) 0.9272(5) 0.0732(18) Uani 1 1 d D . .
C8 C 0.6005(9) 0.7588(5) 0.9990(5) 0.0754(19) Uani 1 1 d . A .
H8 H 0.6228 0.7926 1.0485 0.091 Uiso 1 1 calc R . .
C7 C 0.6547(8) 0.6708(4) 0.9981(4) 0.0663(17) Uani 1 1 d . . .
C6 C 0.6169(7) 0.6240(4) 0.9213(4) 0.0576(15) Uani 1 1 d . A .
C5 C 0.6564(7) 0.5318(4) 0.9170(4) 0.0559(15) Uani 1 1 d . . .
C4 C 0.7442(8) 0.4910(4) 0.9878(4) 0.0641(16) Uani 1 1 d . A .
C3 C 0.7841(9) 0.4022(5) 0.9765(5) 0.078(2) Uani 1 1 d . . .
H3 H 0.8416 0.3713 1.0215 0.093 Uiso 1 1 calc R A .
C2 C 0.7402(9) 0.3608(5) 0.9013(5) 0.078(2) Uani 1 1 d . A .
H2 H 0.7689 0.3020 0.8942 0.094 Uiso 1 1 calc R . .
C1 C 0.6509(8) 0.4067(4) 0.8336(5) 0.0672(17) Uani 1 1 d . . .
H1 H 0.6243 0.3779 0.7814 0.081 Uiso 1 1 calc R A .
C12 C 0.7411(10) 0.6271(5) 1.0697(5) 0.080(2) Uani 1 1 d . A .
H12 H 0.7669 0.6573 1.1212 0.096 Uiso 1 1 calc R . .
C11 C 0.7856(9) 0.5419(6) 1.0629(5) 0.082(2) Uani 1 1 d . . .
H11 H 0.8462 0.5154 1.1097 0.098 Uiso 1 1 calc R A .
C18 C -0.0154(13) 0.8425(8) 0.1668(7) 0.144(4) Uani 1 1 d . . .
H18A H 0.0655 0.8886 0.1682 0.215 Uiso 1 1 calc R . .
H18B H -0.1234 0.8677 0.1565 0.215 Uiso 1 1 calc R . .
H18C H 0.0018 0.8017 0.1214 0.215 Uiso 1 1 calc R . .
C17 C 0.0000 0.7955(12) 0.2500 0.112(4) Uani 1 2 d S . .
O1 O 0.0000 0.7145(8) 0.2500 0.138(4) Uani 1 2 d S . .
C13 C 0.4511(12) 0.8894(5) 0.9252(6) 0.101(3) Uani 1 1 d D A 1
H13A H 0.4744 0.9140 0.9825 0.121 Uiso 1 1 calc R A 1
H13B H 0.5138 0.9233 0.8871 0.121 Uiso 1 1 calc R A 1
C14 C 0.2748(17) 0.9034(10) 0.8977(12) 0.125(8) Uani 0.65(2) 1 d PD A 1
H14A H 0.2531 0.9663 0.8999 0.150 Uiso 0.65(2) 1 calc PR A 1
H14B H 0.2543 0.8853 0.8380 0.150 Uiso 0.65(2) 1 calc PR A 1
C15 C 0.1589(18) 0.8597(13) 0.9447(15) 0.137(9) Uani 0.65(2) 1 d PD A 1
H15A H 0.1842 0.8706 1.0058 0.165 Uiso 0.65(2) 1 calc PR A 1
H15B H 0.1634 0.7965 0.9350 0.165 Uiso 0.65(2) 1 calc PR A 1
C16 C -0.0164(15) 0.8954(9) 0.9138(8) 0.170(5) Uani 1 1 d D A 1
H16A H -0.0222 0.9571 0.9274 0.255 Uiso 1 1 calc R A 1
H16B H -0.0969 0.8636 0.9423 0.255 Uiso 1 1 calc R A 1
H16C H -0.0379 0.8875 0.8526 0.255 Uiso 1 1 calc R A 1
C15A C 0.148(2) 0.924(4) 0.889(3) 0.23(3) Uani 0.35(2) 1 d PD A 2
C14A C 0.276(2) 0.893(2) 0.9521(17) 0.15(2) Uani 0.35(2) 1 d PD A 2

loop_
_atom_site_aniso_label
_atom_site_aniso_U_11
_atom_site_aniso_U_22
_atom_site_aniso_U_33
_atom_site_aniso_U_23
_atom_site_aniso_U_13
_atom_site_aniso_U_12
Pd 0.0575(4) 0.0528(4) 0.0541(4) 0.000 0.0008(3) 0.000
P1 0.0798(19) 0.089(2) 0.085(2) 0.000 0.0113(15) 0.000
F1 0.133(5) 0.151(6) 0.406(13) 0.134(7) 0.073(7) -0.016(4)
F2 0.140(5) 0.122(4) 0.176(5) 0.014(4) 0.038(4) 0.042(4)
F3 0.176(7) 0.263(9) 0.112(5) 0.003(5) -0.037(4) 0.039(6)
P2 0.0545(14) 0.0879(18) 0.0645(16) 0.000 0.0026(11) 0.000
F4 0.071(7) 0.21(2) 0.107(12) 0.078(15) -0.023(7) -0.007(9)
F5 0.203(17) 0.190(17) 0.116(12) -0.049(14) 0.065(12) -0.061(16)
F6 0.139(12) 0.130(9) 0.127(10) 0.005(9) 0.032(10) -0.068(8)
F4A 0.097(12) 0.27(3) 0.24(3) -0.13(2) -0.008(14) -0.044(15)
F5A 0.154(12) 0.086(7) 0.148(12) -0.035(8) 0.008(10) 0.034(7)
F6A 0.104(9) 0.196(16) 0.112(12) 0.069(12) 0.034(9) 0.033(11)
N1 0.067(3) 0.054(3) 0.049(3) -0.001(2) 0.005(2) 0.000(2)
N2 0.059(3) 0.050(3) 0.062(3) 0.003(2) 0.004(2) 0.003(2)
C10 0.061(4) 0.064(4) 0.063(4) -0.007(3) 0.000(3) 0.007(3)
C9 0.070(4) 0.063(4) 0.088(5) -0.013(4) 0.014(4) -0.006(3)
C8 0.083(5) 0.073(5) 0.071(5) -0.012(4) 0.009(4) -0.010(4)
C7 0.067(4) 0.067(4) 0.066(4) -0.006(3) 0.007(3) -0.003(3)
C6 0.052(3) 0.062(4) 0.060(4) -0.004(3) 0.011(3) -0.008(3)
C5 0.050(3) 0.062(4) 0.058(4) 0.002(3) 0.013(3) 0.000(3)
C4 0.069(4) 0.064(4) 0.059(4) 0.009(3) 0.007(3) 0.010(3)
C3 0.081(5) 0.079(5) 0.072(5) 0.017(4) 0.002(4) 0.012(4)
C2 0.086(5) 0.061(4) 0.088(5) 0.012(4) 0.009(4) 0.013(4)
C1 0.072(4) 0.052(4) 0.077(4) -0.001(3) 0.008(3) 0.008(3)
C12 0.101(6) 0.079(5) 0.059(4) -0.005(4) 0.006(4) 0.003(4)
C11 0.083(5) 0.106(6) 0.055(4) 0.011(4) -0.005(4) 0.004(4)
C18 0.113(8) 0.174(11) 0.147(10) 0.050(9) 0.027(7) 0.017(8)
C17 0.078(9) 0.122(12) 0.137(14) 0.000 0.011(8) 0.000
O1 0.142(9) 0.139(9) 0.132(8) 0.000 0.004(6) 0.000
C13 0.127(8) 0.075(5) 0.101(6) -0.018(5) 0.016(6) 0.015(5)
C14 0.144(17) 0.108(13) 0.120(15) -0.018(11) 0.000(13) 0.065(12)
C15 0.106(16) 0.126(15) 0.18(2) 0.024(13) 0.009(14) -0.021(12)
C16 0.137(11) 0.195(14) 0.177(12) -0.024(10) 0.016(9) -0.009(10)
C15A 0.08(2) 0.32(7) 0.30(6) 0.12(5) 0.02(3) -0.02(3)
C14A 0.19(4) 0.18(4) 0.08(2) 0.03(2) 0.01(3) 0.12(3)

loop_
_geom_bond_atom_site_label_1
_geom_bond_atom_site_label_2
_geom_bond_distance
_geom_bond_site_symmetry_2
_geom_bond_publ_flag
Pd N2 2.021(5) . ?
Pd N2 2.021(5) 4_657 ?
Pd N1 2.037(5) 4_657 ?
Pd N1 2.037(5) . ?
P1 F1 1.513(6) 4_656 ?
P1 F1 1.513(6) . ?
P1 F3 1.550(5) 4_656 ?
P1 F3 1.550(5) . ?
P1 F2 1.584(5) 4_656 ?
P1 F2 1.584(5) . ?
P2 F4A 1.514(13) . ?
P2 F4A 1.514(13) 4_557 ?
P2 F6A 1.552(10) . ?
P2 F6A 1.552(10) 4_557 ?
P2 F5A 1.552(9) 4_557 ?
P2 F5A 1.552(9) . ?
P2 F4 1.554(9) 4_557 ?
P2 F4 1.554(9) . ?
P2 F6 1.561(8) . ?
P2 F6 1.561(8) 4_557 ?
P2 F5 1.578(10) . ?
P2 F5 1.578(11) 4_557 ?
F4 F4A 0.81(3) . ?
F4 F6 1.57(2) 4_557 ?
F5 F6A 1.029(19) . ?
F5 F5A 1.45(2) . ?
F6 F6A 1.31(2) . ?
F6 F6 1.47(2) 4_557 ?
F6 F4 1.57(2) 4_557 ?
F4A F5A 1.46(2) 4_557 ?
F5A F4A 1.46(2) 4_557 ?
F5A F5A 1.54(3) 4_557 ?
N1 C1 1.336(7) . ?
N1 C5 1.362(7) . ?
N2 C10 1.325(7) . ?
N2 C6 1.360(7) . ?
C10 C9 1.388(9) . ?
C9 C8 1.378(9) . ?
C9 C13 1.512(10) . ?
C8 C7 1.404(9) . ?
C7 C6 1.401(8) . ?
C7 C12 1.422(9) . ?
C6 C5 1.435(8) . ?
C5 C4 1.399(8) . ?
C4 C3 1.398(9) . ?
C4 C11 1.415(9) . ?
C3 C2 1.346(10) . ?
C2 C1 1.405(9) . ?
C12 C11 1.348(10) . ?
C18 C17 1.475(12) . ?
C17 O1 1.226(17) . ?
C17 C18 1.475(12) 4_556 ?
C13 C14 1.475(13) . ?
C14 C15 1.418(16) . ?
C15 C16 1.561(15) . ?
C15A C14A 1.446(19) . ?
